data_7711753
loop_
_publ_author_name
'Hogarth, Graeme'
'Al-Jibori, Subhi A.'
'Al-Janabi, Ahmed'
'Irzoqi, Ahmed A.'
'Basak-Modi, Sucharita'
'Orton, Georgia'
'Ghosh, Shishir'
'Wagner, Christoph'
'Abdullah, Ali I. A.'

_publ_section_title
;
 Palladium(II) ortho-cyano-aminothiophenolate (ocap) complexes
;
_journal_name_full 'Dalton Transactions'
_journal_paper_doi 10.1039/D2DT02681C
_journal_year 2022
_chemical_formula_moiety 'C24 H30 O6'
_chemical_formula_sum 'C24 H30 O6'
_chemical_formula_weight 414.502
_space_group_crystal_system monoclinic
_space_group_IT_number 14
_space_group_name_Hall '-P 2yn'
_space_group_name_H-M_alt 'P 1 21/n 1'
_symmetry_Int_Tables_number 14
_atom_sites_solution_primary dual
_audit_creation_date 2022-08-16
_audit_creation_method
;
Olex2 1.3
(compiled 2020.07.16 svn.r6f6c53a7 for OlexSys, GUI svn.r6139)
;
_audit_update_record
;
2022-08-16 deposited with the CCDC.	2022-11-10 downloaded from the CCDC.
;
_cell_angle_alpha 90
_cell_angle_beta 94.999(1)
_cell_angle_gamma 90
_cell_formula_units_Z 4
_cell_length_a 12.5737(1)
_cell_length_b 8.7917(1)
_cell_length_c 18.8453(2)
_cell_measurement_reflns_used 23938
_cell_measurement_temperature 100.1(5)
_cell_measurement_theta_max 74.5820
_cell_measurement_theta_min 4.0280
_cell_volume 2075.31(4)
_computing_cell_refinement 'CrysAlisPro 1.171.40.42a (Rigaku OD, 2019)'
_computing_data_collection 'CrysAlisPro 1.171.40.42a (Rigaku OD, 2019)'
_computing_data_reduction 'CrysAlisPro 1.171.40.42a (Rigaku OD, 2019)'
_computing_molecular_graphics 'Olex2 1.3 (Dolomanov et al., 2009)'
_computing_publication_material 'Olex2 1.3 (Dolomanov et al., 2009)'
_computing_structure_refinement 'olex2.refine 1.3 (Bourhis et al., 2015)'
_computing_structure_solution 'SHELXT  (Sheldrick, 2015)'
_diffrn_ambient_environment N~2~
_diffrn_ambient_temperature 100.1(5)
_diffrn_detector 'CCD plate'
_diffrn_detector_area_resol_mean 10.0000
_diffrn_detector_type HyPix
_diffrn_measured_fraction_theta_full 1.0000
_diffrn_measured_fraction_theta_max 0.9809
_diffrn_measurement_details
;
List of Runs (angles in degrees, time in seconds):

  # Type    Start    End  Width  t~exp~   \w     \q     \k     \f   Frames
#--------------------------------------------------------------------------
  1  \w    -74.00  25.00   0.50    0.12    --  -47.95  85.00 -44.00  198
  2  \w    -24.00  74.00   0.50    0.12    --   47.95 -85.00-163.00  196
  3  \w   -127.00 -28.00   0.50    0.50    -- -101.00  85.00 -44.00  198
  4  \w   -173.00 -79.00   0.50    0.50    -- -101.00 -85.00-163.00  188
  5  \w     31.00 130.00   0.50    0.50    --  103.25 -85.00-163.00  198
  6  \w     86.00 176.00   0.50    0.50    --  103.25  85.00 -44.00  180
  7  \w   -120.00 -74.00   0.50    0.12    --  -47.95-125.00   0.00   92
  8  \w   -120.00 -74.00   0.50    0.12    --  -47.95-125.00 -90.00   92
  9  \w     33.00 119.00   0.50    0.12    --   47.95  57.00 -30.00  172
 10  \w     33.00 119.00   0.50    0.12    --   47.95  57.00  30.00  172
 11  \w     19.00  96.00   0.50    0.12    --   47.95-125.00 150.00  154
 12  \w   -115.00 -26.00   0.50    0.50    -- -101.00  15.00 -30.00  178
 13  \w   -173.00 -84.00   0.50    0.50    -- -101.00 -94.00 -30.00  178
 14  \w   -174.00 -88.00   0.50    0.50    -- -101.00 -30.00  90.00  172
 15  \w   -173.00 -84.00   0.50    0.50    -- -101.00 -61.00 -90.00  178
 16  \w     28.00 116.00   0.50    0.50    --  103.25 -30.00-180.00  176
 17  \w     91.00 175.00   0.50    0.50    --  103.25  45.00-120.00  168
 18  \w     91.00 178.00   0.50    0.50    --  103.25  30.00  90.00  174
 19  \w     91.00 178.00   0.50    0.50    --  103.25  30.00  30.00  174
 20  \w     32.00 116.00   0.50    0.50    --  103.25 -45.00 -90.00  168
 21  \w     31.00 111.00   0.50    0.50    --  103.25-125.00-180.00  160
 22  \w     91.00 178.00   0.50    0.50    --  103.25  30.00   0.00  174
 23  \w     31.00 106.00   0.50    0.50    --  103.25 -94.00  90.00  150
 24  \w     91.00 175.00   0.50    0.50    --  103.25  45.00 -90.00  168
 25  \w     33.00 119.00   0.50    0.12    --   47.95  57.00 120.00  172
 26  \w     25.00 120.00   0.50    0.12    --   47.95  77.00-180.00  190
 27  \w     25.00 120.00   0.50    0.12    --   47.95  77.00  60.00  190
 28  \w     25.00 120.00   0.50    0.12    --   47.95  77.00 150.00  190
 29  \w     25.00 120.00   0.50    0.12    --   47.95  77.00-120.00  190
 30  \w     81.00 143.00   0.50    0.50    --  103.25  77.00-180.00  124
;
_diffrn_measurement_device 'four-circle diffractometer'
_diffrn_measurement_device_type 'XtaLAB Synergy R, HyPix'
_diffrn_measurement_method '\w scans'
_diffrn_orient_matrix_type 'CrysAlisPro convention (1999,Acta A55,543-557)'
_diffrn_orient_matrix_UB_11 -0.1142234000
_diffrn_orient_matrix_UB_12 0.0355466000
_diffrn_orient_matrix_UB_13 -0.0320019000
_diffrn_orient_matrix_UB_21 0.0024080000
_diffrn_orient_matrix_UB_22 0.1511339000
_diffrn_orient_matrix_UB_23 0.0414759000
_diffrn_orient_matrix_UB_31 0.0455138000
_diffrn_orient_matrix_UB_32 0.0812385000
_diffrn_orient_matrix_UB_33 -0.0631715000
_diffrn_radiation_monochromator mirror
_diffrn_radiation_probe x-ray
_diffrn_radiation_type 'Cu K\a'
_diffrn_radiation_wavelength 1.54184
_diffrn_reflns_av_R_equivalents 0.0905
_diffrn_reflns_av_unetI/netI 0.0367
_diffrn_reflns_Laue_measured_fraction_full 1.0000
_diffrn_reflns_Laue_measured_fraction_max 0.9809
_diffrn_reflns_limit_h_max 15
_diffrn_reflns_limit_h_min -15
_diffrn_reflns_limit_k_max 10
_diffrn_reflns_limit_k_min -10
_diffrn_reflns_limit_l_max 22
_diffrn_reflns_limit_l_min -23
_diffrn_reflns_number 38356
_diffrn_reflns_point_group_measured_fraction_full 1.0000
_diffrn_reflns_point_group_measured_fraction_max 0.9809
_diffrn_reflns_theta_full 67.6840
_diffrn_reflns_theta_max 75.35
_diffrn_reflns_theta_min 4.07
_diffrn_source 'Rotating-anode X-ray tube'
_diffrn_source_type 'PhotonJet R (Cu) X-ray Source'
_exptl_absorpt_coefficient_mu 0.771
_exptl_absorpt_correction_T_max 1.00000
_exptl_absorpt_correction_T_min 0.62680
_exptl_absorpt_correction_type multi-scan
_exptl_absorpt_process_details
;
CrysAlisPro 1.171.40.42a (Rigaku Oxford Diffraction, 2019)
Empirical absorption correction using spherical harmonics,
 implemented in SCALE3 ABSPACK scaling algorithm.
;
_exptl_crystal_colour colourless
_exptl_crystal_colour_primary colourless
_exptl_crystal_density_diffrn 1.327
_exptl_crystal_description needle
_exptl_crystal_F_000 891.005
_exptl_crystal_size_max 0.39
_exptl_crystal_size_mid 0.07
_exptl_crystal_size_min 0.03
_refine_diff_density_max 0.4682
_refine_diff_density_min -0.3342
_refine_diff_density_rms 0.0604
_refine_ls_d_res_high 0.7968
_refine_ls_d_res_low 10.8659
_refine_ls_goodness_of_fit_ref 1.0390
_refine_ls_hydrogen_treatment constr
_refine_ls_matrix_type full
_refine_ls_number_constraints 47
_refine_ls_number_parameters 274
_refine_ls_number_reflns 4212
_refine_ls_number_restraints 0
_refine_ls_restrained_S_all 1.0390
_refine_ls_R_factor_all 0.0497
_refine_ls_R_factor_gt 0.0464
_refine_ls_shift/su_max 0.0154
_refine_ls_shift/su_mean 0.0005
_refine_ls_structure_factor_coef Fsqd
_refine_ls_weighting_details 'w=1/[\s^2^(Fo^2^)+(0.0720P)^2^+1.0289P] where P=(Fo^2^+2Fc^2^)/3'
_refine_ls_weighting_scheme calc
_refine_ls_wR_factor_gt 0.1249
_refine_ls_wR_factor_ref 0.1285
_reflns_Friedel_coverage 0.0
_reflns_limit_h_max 12
_reflns_limit_h_min -15
_reflns_limit_k_max 10
_reflns_limit_k_min 0
_reflns_limit_l_max 23
_reflns_limit_l_min -11
_reflns_number_gt 3827
_reflns_number_total 4212
_reflns_threshold_expression I>=2u(I)
_cod_data_source_file d2dt02681c2.cif
_cod_data_source_block CYZ-140-1C
_cod_original_sg_symbol_Hall '-P 2ybc (x-z,y,z)'
_cod_database_code 7711753
_reflns_odcompleteness_completeness 99.97
_reflns_odcompleteness_iscentric 1
_reflns_odcompleteness_theta 66.97
_olex2_refinement_description
;
1. Fixed Uiso
 At 1.2 times of:
  All C(H) groups, All C(H,H) groups
 At 1.5 times of:
  All C(H,H,H) groups, All O(H) groups
2.a Ternary CH refined with riding coordinates:
 C8(H8), C6'(H6'), C6(H6)
2.b Secondary CH2 refined with riding coordinates:
 C4(H4a,H4b), C5(H5a,H5b), C4'(H4'a,H4'b), C9'(H9'a,H9'b), C8'(H8'a,H8'b),
 C9(H9a,H9b), C5'(H5'a,H5'b), C10'(H10a,H10b), C10(H10c,H10d)
2.c Aromatic/amide H refined with riding coordinates:
 C7'(H7'), C7(H7)
2.d Idealised Me refined as rotating group:
 C11(H11a,H11b,H11c), C11'(H11d,H11e,H11f)
2.e Idealised tetrahedral OH refined as rotating group:
 O4(H4)
;
_olex2_submission_special_instructions 'No special instructions were received'
_oxdiff_exptl_absorpt_empirical_details
;
Empirical correction (ABSPACK) includes:
- Absorption correction using spherical harmonics
- Frame scaling
;
_oxdiff_exptl_absorpt_empirical_full_max 3.398
_oxdiff_exptl_absorpt_empirical_full_min 0.239

loop_
_space_group_symop_id
_space_group_symop_operation_xyz
1 x,y,z
2 -x+1/2,y+1/2,-z+1/2
3 -x,-y,-z
4 x-1/2,-y-1/2,z-1/2

loop_
_atom_site_label
_atom_site_type_symbol
_atom_site_fract_x
_atom_site_fract_y
_atom_site_fract_z
_atom_site_U_iso_or_equiv
_atom_site_adp_type
_atom_site_occupancy
_atom_site_refinement_flags_posn
O3 O 0.62963(7) 0.76214(11) 0.47377(5) 0.0163(2) Uani 1.000000 .
O6 O 0.65260(7) 1.00963(11) 0.43082(5) 0.0183(2) Uani 1.000000 .
O2 O 0.81844(7) 0.58443(11) 0.49308(5) 0.0178(2) Uani 1.000000 .
O1 O 0.76667(8) 0.38640(13) 0.55733(6) 0.0263(3) Uani 1.000000 .
O5 O 0.66497(9) 1.11439(12) 0.32308(6) 0.0247(2) Uani 1.000000 .
O4 O 0.50844(9) 0.33717(12) 0.32043(6) 0.0256(3) Uani 1.000000 .
H4 H 0.5505(13) 0.2676(15) 0.33042(15) 0.0385(4) Uiso 1.000000 GR
C7'a C 0.78124(10) 0.90792(15) 0.36590(7) 0.0174(3) Uani 1.000000 .
C3' C 0.70149(10) 0.88531(15) 0.47566(7) 0.0164(3) Uani 1.000000 .
C3'a C 0.79758(10) 0.83177(15) 0.43695(7) 0.0164(3) Uani 1.000000 .
C7' C 0.84471(11) 0.86408(16) 0.31675(8) 0.0205(3) Uani 1.000000 .
H7' H 0.84383(11) 0.90632(16) 0.27146(8) 0.0245(4) Uiso 1.000000 R
C3 C 0.78132(10) 0.66181(15) 0.42627(7) 0.0157(3) Uani 1.000000 .
C7a C 0.64938(11) 0.49293(15) 0.46018(7) 0.0167(3) Uani 1.000000 .
C1 C 0.74667(11) 0.47557(16) 0.50976(7) 0.0189(3) Uani 1.000000 .
C4 C 0.58840(10) 0.65335(15) 0.35446(7) 0.0163(3) Uani 1.000000 .
H4a H 0.62099(10) 0.59788(15) 0.31749(7) 0.0195(3) Uiso 1.000000 R
H4b H 0.58052(10) 0.75877(15) 0.33975(7) 0.0195(3) Uiso 1.000000 R
C1' C 0.69602(11) 1.02111(16) 0.36778(7) 0.0183(3) Uani 1.000000 .
C5 C 0.47864(10) 0.58520(16) 0.36528(7) 0.0178(3) Uani 1.000000 .
H5a H 0.44748(10) 0.63913(16) 0.40331(7) 0.0213(3) Uiso 1.000000 R
H5b H 0.43166(10) 0.59763(16) 0.32205(7) 0.0213(3) Uiso 1.000000 R
C3a C 0.65859(10) 0.64314(15) 0.42404(7) 0.0153(3) Uani 1.000000 .
C8 C 0.84424(10) 0.60373(16) 0.36418(7) 0.0174(3) Uani 1.000000 .
H8 H 0.79231(10) 0.58500(16) 0.32325(7) 0.0209(3) Uiso 1.000000 R
C7 C 0.57623(11) 0.38745(16) 0.44179(7) 0.0187(3) Uani 1.000000 .
H7 H 0.57946(11) 0.29400(16) 0.46500(7) 0.0224(3) Uiso 1.000000 R
C6' C 0.91794(11) 0.73778(16) 0.34365(7) 0.0200(3) Uani 1.000000 .
H6' H 0.96390(11) 0.70580(16) 0.30697(7) 0.0240(4) Uiso 1.000000 R
C6 C 0.48818(11) 0.41712(16) 0.38390(7) 0.0185(3) Uani 1.000000 .
H6 H 0.42035(11) 0.38179(16) 0.39995(7) 0.0222(3) Uiso 1.000000 R
C4' C 0.91299(10) 0.86487(17) 0.46558(8) 0.0208(3) Uani 1.000000 .
H4'a H 0.92450(10) 0.97366(17) 0.47017(8) 0.0250(4) Uiso 1.000000 R
H4'b H 0.92859(10) 0.81829(17) 0.51197(8) 0.0250(4) Uiso 1.000000 R
C9' C 0.62325(11) 0.99112(17) 0.58665(7) 0.0204(3) Uani 1.000000 .
H9'a H 0.58376(11) 1.06704(17) 0.55779(7) 0.0244(4) Uiso 1.000000 R
H9'b H 0.57771(11) 0.90266(17) 0.58945(7) 0.0244(4) Uiso 1.000000 R
C8' C 0.72274(11) 0.94619(17) 0.55053(7) 0.0193(3) Uani 1.000000 .
H8'a H 0.76126(11) 0.86947(17) 0.57946(7) 0.0232(3) Uiso 1.000000 R
H8'b H 0.76875(11) 1.03452(17) 0.54924(7) 0.0232(3) Uiso 1.000000 R
C9 C 0.90465(11) 0.45472(17) 0.38058(7) 0.0201(3) Uani 1.000000 .
H9a H 0.96505(11) 0.47459(17) 0.41494(7) 0.0241(4) Uiso 1.000000 R
H9b H 0.85785(11) 0.38371(17) 0.40203(7) 0.0241(4) Uiso 1.000000 R
C5' C 0.98578(11) 0.79647(18) 0.41100(8) 0.0231(3) Uani 1.000000 .
H5'a H 1.02708(11) 0.71312(18) 0.43299(8) 0.0277(4) Uiso 1.000000 R
H5'b H 1.03523(11) 0.87358(18) 0.39729(8) 0.0277(4) Uiso 1.000000 R
C11 C 1.01060(14) 0.2404(2) 0.33239(9) 0.0319(4) Uani 1.000000 .
H11a H 1.0310(9) 0.1952(9) 0.28924(10) 0.0478(6) Uiso 1.000000 GR
H11b H 1.0734(5) 0.2674(3) 0.3623(6) 0.0478(6) Uiso 1.000000 GR
H11c H 0.9691(4) 0.1690(6) 0.3569(6) 0.0478(6) Uiso 1.000000 GR
C10' C 0.65018(13) 1.05489(19) 0.66173(8) 0.0277(3) Uani 1.000000 .
H10a H 0.69685(13) 1.14203(19) 0.65856(8) 0.0333(4) Uiso 1.000000 R
H10b H 0.58479(13) 1.09068(19) 0.67987(8) 0.0333(4) Uiso 1.000000 R
C10 C 0.94463(14) 0.3821(2) 0.31454(8) 0.0294(4) Uani 1.000000 .
H10c H 0.88400(14) 0.3556(2) 0.28149(8) 0.0353(4) Uiso 1.000000 R
H10d H 0.98768(14) 0.4553(2) 0.29125(8) 0.0353(4) Uiso 1.000000 R
C11' C 0.70335(15) 0.9432(2) 0.71454(9) 0.0383(4) Uani 1.000000 .
H11d H 0.7729(5) 0.9177(13) 0.7007(4) 0.0575(6) Uiso 1.000000 GR
H11e H 0.7102(11) 0.9882(7) 0.76112(17) 0.0575(6) Uiso 1.000000 GR
H11f H 0.6608(6) 0.8527(7) 0.7153(6) 0.0575(6) Uiso 1.000000 GR

loop_
_atom_site_aniso_label
_atom_site_aniso_U_11
_atom_site_aniso_U_22
_atom_site_aniso_U_33
_atom_site_aniso_U_12
_atom_site_aniso_U_13
_atom_site_aniso_U_23
O3 0.0150(4) 0.0186(5) 0.0160(5) -0.0004(3) 0.0059(3) -0.0028(4)
O6 0.0185(5) 0.0200(5) 0.0169(5) 0.0020(4) 0.0047(4) 0.0011(4)
O2 0.0163(5) 0.0241(5) 0.0134(5) 0.0025(4) 0.0035(3) 0.0023(4)
O1 0.0245(5) 0.0326(6) 0.0223(5) 0.0045(4) 0.0046(4) 0.0112(4)
O5 0.0298(6) 0.0246(5) 0.0201(5) 0.0048(4) 0.0053(4) 0.0028(4)
O4 0.0298(6) 0.0269(6) 0.0205(5) 0.0045(4) 0.0041(4) -0.0044(4)
C7'a 0.0167(6) 0.0190(6) 0.0169(7) -0.0021(5) 0.0035(5) 0.0005(5)
C3' 0.0148(6) 0.0188(6) 0.0162(7) 0.0002(5) 0.0037(5) 0.0011(5)
C3'a 0.0134(6) 0.0217(7) 0.0147(6) -0.0002(5) 0.0042(5) -0.0009(5)
C7' 0.0205(7) 0.0230(7) 0.0187(7) -0.0025(5) 0.0061(5) 0.0013(5)
C3 0.0139(6) 0.0215(7) 0.0120(6) 0.0018(5) 0.0026(5) 0.0027(5)
C7a 0.0173(6) 0.0198(7) 0.0140(6) 0.0025(5) 0.0077(5) 0.0009(5)
C1 0.0195(6) 0.0222(7) 0.0161(6) 0.0032(5) 0.0078(5) 0.0011(5)
C4 0.0150(6) 0.0195(6) 0.0147(6) -0.0001(5) 0.0036(5) 0.0008(5)
C1' 0.0202(6) 0.0190(7) 0.0161(6) -0.0022(5) 0.0030(5) -0.0011(5)
C5 0.0153(6) 0.0219(7) 0.0166(6) -0.0001(5) 0.0042(5) -0.0004(5)
C3a 0.0148(6) 0.0182(6) 0.0137(6) 0.0008(5) 0.0054(5) -0.0006(5)
C8 0.0154(6) 0.0233(7) 0.0141(6) 0.0018(5) 0.0048(5) 0.0002(5)
C7 0.0214(7) 0.0193(6) 0.0165(7) 0.0012(5) 0.0087(5) 0.0007(5)
C6' 0.0169(6) 0.0258(7) 0.0183(7) 0.0002(5) 0.0079(5) 0.0010(5)
C6 0.0180(6) 0.0210(7) 0.0175(7) -0.0018(5) 0.0072(5) -0.0020(5)
C4' 0.0141(6) 0.0277(7) 0.0207(7) -0.0028(5) 0.0025(5) -0.0014(6)
C9' 0.0198(7) 0.0240(7) 0.0181(7) 0.0024(5) 0.0059(5) -0.0023(5)
C8' 0.0170(6) 0.0249(7) 0.0166(7) -0.0005(5) 0.0040(5) -0.0040(5)
C9 0.0199(6) 0.0248(7) 0.0161(7) 0.0048(5) 0.0052(5) 0.0009(5)
C5' 0.0147(6) 0.0310(8) 0.0243(7) -0.0012(6) 0.0055(5) -0.0016(6)
C11 0.0385(9) 0.0364(9) 0.0213(8) 0.0171(7) 0.0057(6) -0.0015(6)
C10' 0.0273(7) 0.0368(9) 0.0201(7) 0.0049(6) 0.0072(6) -0.0070(6)
C10 0.0349(8) 0.0358(9) 0.0184(7) 0.0164(7) 0.0071(6) 0.0002(6)
C11' 0.0373(9) 0.0552(11) 0.0223(8) 0.0125(8) 0.0019(7) -0.0033(8)

loop_
_atom_type_symbol
_atom_type_scat_dispersion_real
_atom_type_scat_dispersion_imag
_atom_type_scat_Cromer_Mann_a1
_atom_type_scat_Cromer_Mann_a2
_atom_type_scat_Cromer_Mann_a3
_atom_type_scat_Cromer_Mann_a4
_atom_type_scat_Cromer_Mann_b1
_atom_type_scat_Cromer_Mann_b2
_atom_type_scat_Cromer_Mann_b3
_atom_type_scat_Cromer_Mann_b4
_atom_type_scat_Cromer_Mann_c
_atom_type_scat_source
_atom_type_scat_dispersion_source
H 0.00000 0.00000 0.49300 0.32291 0.14019 0.04081 10.51090 26.12570 3.14236 57.79970 0.0030380000826 'International Tables Volume C Table 6.1.1.4 (pp. 500-502)' 'Henke, Gullikson and Davis, At. Data and Nucl. Data Tables, 1993, 54, 2'
C 0.01920 0.00962 2.31000 1.02000 1.58860 0.86500 20.84390 10.20750 0.56870 51.65120 0.215599998832 'International Tables Volume C Table 6.1.1.4 (pp. 500-502)' 'Henke, Gullikson and Davis, At. Data and Nucl. Data Tables, 1993, 54, 2'
O 0.05239 0.03377 3.04850 2.28680 1.54630 0.86700 13.27710 5.70110 0.32390 32.90890 0.250800013542 'International Tables Volume C Table 6.1.1.4 (pp. 500-502)' 'Henke, Gullikson and Davis, At. Data and Nucl. Data Tables, 1993, 54, 2'

loop_
_geom_angle_atom_site_label_1
_geom_angle_atom_site_label_2
_geom_angle_atom_site_label_3
_geom_angle
_geom_angle_site_symmetry_1
_geom_angle_site_symmetry_3
_geom_angle_publ_flag
C3a O3 C3' 111.64(9) . . ?
C1' O6 C3' 112.12(10) . . ?
C1 O2 C3 110.68(10) . . ?
C6 O4 H4 109.5 . . ?
C7' C7'a C3'a 116.72(12) . . ?
C1' C7'a C3'a 109.03(11) . . ?
C1' C7'a C7' 134.24(13) . . ?
O6 C3' O3 108.62(10) . . ?
C3'a C3' O3 106.34(10) . . ?
C3'a C3' O6 105.02(10) . . ?
C8' C3' O3 110.90(11) . . ?
C8' C3' O6 107.58(11) . . ?
C8' C3' C3'a 117.96(11) . . ?
C3' C3'a C7'a 103.62(11) . . ?
C3 C3'a C7'a 108.38(11) . . ?
C3 C3'a C3' 105.17(11) . . ?
C4' C3'a C7'a 106.40(11) . . ?
C4' C3'a C3' 122.28(11) . . ?
C4' C3'a C3 110.25(11) . . ?
H7' C7' C7'a 124.26(9) . . ?
C6' C7' C7'a 111.48(12) . . ?
C6' C7' H7' 124.26(7) . . ?
C3'a C3 O2 108.21(10) . . ?
C3a C3 O2 102.43(10) . . ?
C3a C3 C3'a 103.30(10) . . ?
C8 C3 O2 110.37(10) . . ?
C8 C3 C3'a 110.57(11) . . ?
C8 C3 C3a 121.06(11) . . ?
C3a C7a C1 106.62(11) . . ?
C7 C7a C1 127.35(13) . . ?
C7 C7a C3a 125.18(13) . . ?
O1 C1 O2 121.86(13) . . ?
C7a C1 O2 107.91(11) . . ?
C7a C1 O1 130.24(13) . . ?
H4b C4 H4a 108.3 . . ?
C5 C4 H4a 109.90(7) . . ?
C5 C4 H4b 109.90(7) . . ?
C3a C4 H4a 109.90(7) . . ?
C3a C4 H4b 109.90(7) . . ?
C3a C4 C5 108.90(11) . . ?
O5 C1' O6 121.93(13) . . ?
C7'a C1' O6 108.81(11) . . ?
C7'a C1' O5 129.26(13) . . ?
H5a C5 C4 109.47(7) . . ?
H5b C5 C4 109.47(7) . . ?
H5b C5 H5a 108.1 . . ?
C6 C5 C4 110.87(11) . . ?
C6 C5 H5a 109.47(7) . . ?
C6 C5 H5b 109.47(7) . . ?
C3 C3a O3 102.04(10) . . ?
C7a C3a O3 107.74(10) . . ?
C7a C3a C3 101.41(10) . . ?
C4 C3a O3 110.53(10) . . ?
C4 C3a C3 121.33(11) . . ?
C4 C3a C7a 112.55(11) . . ?
H8 C8 C3 107.44(7) . . ?
C6' C8 C3 106.81(11) . . ?
C6' C8 H8 107.44(7) . . ?
C9 C8 C3 113.88(11) . . ?
C9 C8 H8 107.44(7) . . ?
C9 C8 C6' 113.52(11) . . ?
H7 C7 C7a 119.50(8) . . ?
C6 C7 C7a 121.01(13) . . ?
C6 C7 H7 119.50(7) . . ?
C8 C6' C7' 106.31(11) . . ?
H6' C6' C7' 110.84(7) . . ?
H6' C6' C8 110.84(7) . . ?
C5' C6' C7' 107.87(12) . . ?
C5' C6' C8 110.00(11) . . ?
C5' C6' H6' 110.84(7) . . ?
C5 C6 O4 107.52(11) . . ?
C7 C6 O4 110.32(11) . . ?
C7 C6 C5 111.91(11) . . ?
H6 C6 O4 109.01(7) . . ?
H6 C6 C5 109.01(7) . . ?
H6 C6 C7 109.01(7) . . ?
H4'a C4' C3'a 110.38(8) . . ?
H4'b C4' C3'a 110.38(8) . . ?
H4'b C4' H4'a 108.6 . . ?
C5' C4' C3'a 106.72(11) . . ?
C5' C4' H4'a 110.38(8) . . ?
C5' C4' H4'b 110.38(8) . . ?
H9'b C9' H9'a 107.8 . . ?
C8' C9' H9'a 109.10(8) . . ?
C8' C9' H9'b 109.10(8) . . ?
C10' C9' H9'a 109.10(8) . . ?
C10' C9' H9'b 109.10(8) . . ?
C10' C9' C8' 112.49(12) . . ?
C9' C8' C3' 115.01(11) . . ?
H8'a C8' C3' 108.52(7) . . ?
H8'a C8' C9' 108.52(8) . . ?
H8'b C8' C3' 108.52(7) . . ?
H8'b C8' C9' 108.52(8) . . ?
H8'b C8' H8'a 107.5 . . ?
H9a C9 C8 109.04(7) . . ?
H9b C9 C8 109.04(7) . . ?
H9b C9 H9a 107.8 . . ?
C10 C9 C8 112.76(12) . . ?
C10 C9 H9a 109.04(8) . . ?
C10 C9 H9b 109.04(9) . . ?
C4' C5' C6' 110.82(11) . . ?
H5'a C5' C6' 109.48(8) . . ?
H5'a C5' C4' 109.48(8) . . ?
H5'b C5' C6' 109.48(7) . . ?
H5'b C5' C4' 109.48(8) . . ?
H5'b C5' H5'a 108.1 . . ?
H11b C11 H11a 109.5 . . ?
H11c C11 H11a 109.5 . . ?
H11c C11 H11b 109.5 . . ?
C10 C11 H11a 109.5 . . ?
C10 C11 H11b 109.5 . . ?
C10 C11 H11c 109.5 . . ?
H10a C10' C9' 108.56(8) . . ?
H10b C10' C9' 108.56(8) . . ?
H10b C10' H10a 107.5 . . ?
C11' C10' C9' 114.82(14) . . ?
C11' C10' H10a 108.56(10) . . ?
C11' C10' H10b 108.56(9) . . ?
C11 C10 C9 112.08(13) . . ?
H10c C10 C9 109.19(9) . . ?
H10c C10 C11 109.19(10) . . ?
H10d C10 C9 109.19(9) . . ?
H10d C10 C11 109.19(10) . . ?
H10d C10 H10c 107.9 . . ?
H11d C11' C10' 109.5 . . ?
H11e C11' C10' 109.5 . . ?
H11e C11' H11d 109.5 . . ?
H11f C11' C10' 109.5 . . ?
H11f C11' H11d 109.5 . . ?
H11f C11' H11e 109.5 . . ?

loop_
_geom_bond_atom_site_label_1
_geom_bond_atom_site_label_2
_geom_bond_distance
_geom_bond_site_symmetry_2
_geom_bond_publ_flag
O3 C3' 1.4088(16) . ?
O3 C3a 1.4714(15) . ?
O6 C3' 1.4819(16) . ?
O6 C1' 1.3537(17) . ?
O2 C3 1.4708(15) . ?
O2 C1 1.3707(17) . ?
O1 C1 1.2010(18) . ?
O5 C1' 1.2155(18) . ?
O4 H4 0.8200 . ?
O4 C6 1.4292(17) . ?
C7'a C3'a 1.4952(19) . ?
C7'a C7' 1.331(2) . ?
C7'a C1' 1.4651(19) . ?
C3' C3'a 1.5385(18) . ?
C3' C8' 1.5109(19) . ?
C3'a C3 1.5192(19) . ?
C3'a C4' 1.5313(18) . ?
C7' H7' 0.9300 . ?
C7' C6' 1.502(2) . ?
C3 C3a 1.5489(17) . ?
C3 C8 1.5546(18) . ?
C7a C1 1.4810(19) . ?
C7a C3a 1.4950(18) . ?
C7a C7 1.331(2) . ?
C4 H4a 0.9700 . ?
C4 H4b 0.9700 . ?
C4 C5 1.5343(18) . ?
C4 C3a 1.5182(18) . ?
C5 H5a 0.9700 . ?
C5 H5b 0.9700 . ?
C5 C6 1.5211(19) . ?
C8 H8 0.9800 . ?
C8 C6' 1.5684(19) . ?
C8 C9 1.5323(19) . ?
C7 H7 0.9300 . ?
C7 C6 1.508(2) . ?
C6' H6' 0.9800 . ?
C6' C5' 1.554(2) . ?
C6 H6 0.9800 . ?
C4' H4'a 0.9700 . ?
C4' H4'b 0.9700 . ?
C4' C5' 1.5561(19) . ?
C9' H9'a 0.9700 . ?
C9' H9'b 0.9700 . ?
C9' C8' 1.5273(18) . ?
C9' C10' 1.532(2) . ?
C8' H8'a 0.9700 . ?
C8' H8'b 0.9700 . ?
C9 H9a 0.9700 . ?
C9 H9b 0.9700 . ?
C9 C10 1.5225(19) . ?
C5' H5'a 0.9700 . ?
C5' H5'b 0.9700 . ?
C11 H11a 0.9600 . ?
C11 H11b 0.9600 . ?
C11 H11c 0.9600 . ?
C11 C10 1.518(2) . ?
C10' H10a 0.9700 . ?
C10' H10b 0.9700 . ?
C10' C11' 1.512(2) . ?
C10 H10c 0.9700 . ?
C10 H10d 0.9700 . ?
C11' H11d 0.9600 . ?
C11' H11e 0.9600 . ?
C11' H11f 0.9600 . ?

loop_
_geom_torsion_atom_site_label_1
_geom_torsion_atom_site_label_2
_geom_torsion_atom_site_label_3
_geom_torsion_atom_site_label_4
_geom_torsion
_geom_torsion_site_symmetry_1
_geom_torsion_site_symmetry_2
_geom_torsion_site_symmetry_3
_geom_torsion_site_symmetry_4
_geom_torsion_publ_flag
O3 C3' O6 C1' -104.63(11) . . . . ?
O3 C3' C3'a C7'a 103.49(11) . . . . ?
O3 C3' C3'a C3 -10.20(11) . . . . ?
O3 C3' C3'a C4' -136.73(10) . . . . ?
O3 C3' C8' C9' -54.70(12) . . . . ?
O3 C3a C3 O2 78.91(9) . . . . ?
O3 C3a C3 C3'a -33.47(10) . . . . ?
O3 C3a C3 C8 -157.80(9) . . . . ?
O3 C3a C7a C1 -78.69(11) . . . . ?
O3 C3a C7a C7 111.25(11) . . . . ?
O3 C3a C4 C5 -77.22(11) . . . . ?
O6 C3' C3'a C7'a -11.54(11) . . . . ?
O6 C3' C3'a C3 -125.23(10) . . . . ?
O6 C3' C3'a C4' 108.24(11) . . . . ?
O6 C3' C8' C9' 63.94(11) . . . . ?
O6 C1' C7'a C3'a -5.96(12) . . . . ?
O6 C1' C7'a C7' 175.52(11) . . . . ?
O2 C3 C3'a C7'a 168.63(10) . . . . ?
O2 C3 C3'a C3' -81.06(10) . . . . ?
O2 C3 C3'a C4' 52.55(11) . . . . ?
O2 C3 C3a C7a -32.24(10) . . . . ?
O2 C3 C3a C4 -157.74(9) . . . . ?
O2 C3 C8 C6' -110.06(11) . . . . ?
O2 C3 C8 C9 16.07(12) . . . . ?
O2 C1 C7a C3a -13.16(12) . . . . ?
O2 C1 C7a C7 156.63(10) . . . . ?
O1 C1 C7a C3a 166.91(16) . . . . ?
O1 C1 C7a C7 -23.31(19) . . . . ?
O5 C1' C7'a C3'a 173.51(16) . . . . ?
O5 C1' C7'a C7' -5.0(2) . . . . ?
O4 C6 C5 C4 -73.41(11) . . . . ?
O4 C6 C7 C7a 105.31(12) . . . . ?
C7'a C3'a C3' C8' -131.31(10) . . . . ?
C7'a C3'a C3 C3a -83.28(11) . . . . ?
C7'a C3'a C3 C8 47.64(11) . . . . ?
C7'a C3'a C4' C5' -60.15(12) . . . . ?
C7'a C7' C6' C8 59.02(13) . . . . ?
C7'a C7' C6' C5' -58.94(13) . . . . ?
C3' C3'a C3 C3a 27.03(11) . . . . ?
C3' C3'a C3 C8 157.95(10) . . . . ?
C3' C3'a C4' C5' -178.59(14) . . . . ?
C3' C8' C9' C10' -178.84(13) . . . . ?
C3'a C3 C3a C7a -144.62(10) . . . . ?
C3'a C3 C3a C4 89.87(11) . . . . ?
C3'a C3 C8 C6' 9.63(11) . . . . ?
C3'a C3 C8 C9 135.76(11) . . . . ?
C3'a C4' C5' C6' 6.90(13) . . . . ?
C7' C6' C8 C3 -63.70(11) . . . . ?
C7' C6' C8 C9 169.95(11) . . . . ?
C7' C6' C5' C4' 51.79(12) . . . . ?
C3 C3a C7a C1 28.05(11) . . . . ?
C3 C3a C7a C7 -142.01(10) . . . . ?
C3 C3a C4 C5 163.52(13) . . . . ?
C3 C8 C6' C5' 52.83(11) . . . . ?
C3 C8 C9 C10 167.19(13) . . . . ?
C7a C3a C4 C5 43.29(12) . . . . ?
C7a C7 C6 C5 -14.35(14) . . . . ?
C4 C5 C6 C7 47.88(12) . . . . ?
C8 C6' C5' C4' -63.76(12) . . . . ?
C8 C9 C10 C11 176.16(14) . . . . ?
